data_2213179
loop_
_publ_author_name
'B. Thimme Gowda'
'Sabine Foro'
'Hartmut Fuess'

_publ_section_title
;
 <i>N</i>-(4-Bromophenyl)methanesulfonamide
;
_journal_coeditor_code BT2338
_journal_issue 5
_journal_name_full 'Acta Crystallographica Section E'
_journal_page_first o2597
_journal_page_last o2597
_journal_paper_doi 10.1107/S1600536807019009
_journal_volume 63
_journal_year 2007
_chemical_formula_iupac 'C7 H8 Br N O2 S'
_chemical_formula_moiety 'C7 H8 Br N O2 S'
_chemical_formula_sum 'C7 H8 Br N O2 S'
_chemical_formula_weight 250.11
_chemical_name_common Methanesulfon-4-bromoanilide
_chemical_name_systematic
;
<i>N</i>-(4-Bromophenyl)methanesulfonamide
;
_space_group_IT_number 14
_symmetry_cell_setting monoclinic
_symmetry_space_group_name_Hall '-P 2ybc'
_symmetry_space_group_name_H-M 'P 1 21/c 1'
_atom_sites_solution_hydrogens geom
_atom_sites_solution_primary direct
_atom_sites_solution_secondary difmap
_audit_creation_method SHELXL-97
_cell_angle_alpha 90.00
_cell_angle_beta 97.272(6)
_cell_angle_gamma 90.00
_cell_formula_units_Z 4
_cell_length_a 9.7474(6)
_cell_length_b 5.7660(3)
_cell_length_c 16.3780(10)
_cell_measurement_reflns_used 25
_cell_measurement_temperature 299(2)
_cell_measurement_theta_max 25.38
_cell_measurement_theta_min 9.18
_cell_volume 913.10(9)
_computing_cell_refinement CAD-4-PC
_computing_data_collection 'CAD-4-PC (Nonius, 1996)'
_computing_data_reduction 'REDU4 (Stoe & Cie, 1987)'
_computing_molecular_graphics 'PLATON (Spek, 2003)'
_computing_publication_material SHELXL97
_computing_structure_refinement 'SHELXL97 (Sheldrick, 1997)'
_computing_structure_solution 'SHELXS97 (Sheldrick, 1997)'
_diffrn_ambient_temperature 299(2)
_diffrn_measured_fraction_theta_full 0.999
_diffrn_measured_fraction_theta_max 0.999
_diffrn_measurement_device_type 'Enraf--Nonius CAD-4'
_diffrn_measurement_method \w/2\q
_diffrn_radiation_monochromator graphite
_diffrn_radiation_source 'fine-focus sealed tube'
_diffrn_radiation_type CuK\a
_diffrn_radiation_wavelength 1.54180
_diffrn_reflns_av_R_equivalents 0.0299
_diffrn_reflns_av_sigmaI/netI 0.0216
_diffrn_reflns_limit_h_max 11
_diffrn_reflns_limit_h_min -11
_diffrn_reflns_limit_k_max 6
_diffrn_reflns_limit_k_min 0
_diffrn_reflns_limit_l_max 3
_diffrn_reflns_limit_l_min -19
_diffrn_reflns_number 1972
_diffrn_reflns_theta_full 66.98
_diffrn_reflns_theta_max 66.98
_diffrn_reflns_theta_min 4.57
_diffrn_standards_decay_% 4.0
_diffrn_standards_interval_time 120
_diffrn_standards_number 3
_exptl_absorpt_coefficient_mu 7.967
_exptl_absorpt_correction_T_max 0.3441
_exptl_absorpt_correction_T_min 0.1819
_exptl_absorpt_correction_type psi-scan
_exptl_absorpt_process_details '(North <i>et al.</i>,  1968)'
_exptl_crystal_colour grey
_exptl_crystal_density_diffrn 1.819
_exptl_crystal_density_method 'not measured'
_exptl_crystal_description prism
_exptl_crystal_F_000 496
_exptl_crystal_size_max 0.28
_exptl_crystal_size_mid 0.25
_exptl_crystal_size_min 0.15
_refine_diff_density_max 0.267
_refine_diff_density_min -0.500
_refine_ls_extinction_coef 0.0106(4)
_refine_ls_extinction_expression Fc^*^=kFc[1+0.001xFc^2^\l^3^/sin(2\q)]^-1/4^
_refine_ls_extinction_method SHELXL97
_refine_ls_goodness_of_fit_ref 1.081
_refine_ls_hydrogen_treatment mixed
_refine_ls_matrix_type full
_refine_ls_number_parameters 114
_refine_ls_number_reflns 1625
_refine_ls_number_restraints 1
_refine_ls_restrained_S_all 1.081
_refine_ls_R_factor_all 0.0286
_refine_ls_R_factor_gt 0.0258
_refine_ls_shift/su_max 0.001
_refine_ls_shift/su_mean 0.000
_refine_ls_structure_factor_coef Fsqd
_refine_ls_weighting_details 'calc w=1/[\s^2^(Fo^2^)+(0.0343P)^2^+0.7498P] where P=(Fo^2^+2Fc^2^)/3'
_refine_ls_weighting_scheme calc
_refine_ls_wR_factor_gt 0.0706
_refine_ls_wR_factor_ref 0.0723
_reflns_number_gt 1508
_reflns_number_total 1625
_reflns_threshold_expression I>2\s(I)
_cod_data_source_file bt2338.cif
_cod_data_source_block I
_cod_original_sg_symbol_H-M 'P 21/c'
_cod_database_code 2213179
_cod_database_fobs_code 2213179

loop_
_symmetry_equiv_pos_as_xyz
'x, y, z'
'-x, y+1/2, -z+1/2'
'-x, -y, -z'
'x, -y-1/2, z-1/2'

loop_
_atom_site_type_symbol
_atom_site_label
_atom_site_fract_x
_atom_site_fract_y
_atom_site_fract_z
_atom_site_U_iso_or_equiv
_atom_site_adp_type
_atom_site_calc_flag
_atom_site_refinement_flags
_atom_site_occupancy
C C1 0.9894(4) 0.2605(7) 0.1006(2) 0.0638(9) Uani d . 1
H H1A 1.0507 0.2175 0.0616 0.077 Uiso calc R 1
H H1B 1.0415 0.3335 0.1473 0.077 Uiso calc R 1
H H1C 0.9211 0.3667 0.0752 0.077 Uiso calc R 1
C C6 0.6817(3) 0.2435(5) 0.16508(14) 0.0321(5) Uani d . 1
C C7 0.6694(3) 0.4593(5) 0.20045(15) 0.0377(6) Uani d . 1
H H7 0.7407 0.5162 0.2382 0.045 Uiso calc R 1
C C8 0.5514(3) 0.5904(5) 0.17978(16) 0.0381(6) Uani d . 1
H H8 0.5415 0.7337 0.2045 0.046 Uiso calc R 1
C C9 0.4487(3) 0.5057(5) 0.12209(15) 0.0353(5) Uani d . 1
C C10 0.4604(3) 0.2940(5) 0.08516(16) 0.0401(6) Uani d . 1
H H10 0.3905 0.2408 0.0457 0.048 Uiso calc R 1
C C11 0.5773(3) 0.1603(5) 0.10720(16) 0.0383(6) Uani d . 1
H H11 0.5856 0.0156 0.0833 0.046 Uiso calc R 1
Br Br12 0.28668(3) 0.68488(6) 0.093223(19) 0.05147(17) Uani d . 1
N N5 0.7988(2) 0.1016(4) 0.19397(13) 0.0386(5) Uani d D 1
H H5N 0.842(3) 0.153(5) 0.2390(11) 0.046 Uiso d D 1
O O3 1.0074(2) -0.1222(5) 0.18364(14) 0.0638(6) Uani d . 1
O O4 0.8323(2) -0.0930(4) 0.06242(12) 0.0517(5) Uani d . 1
S S2 0.90772(6) 0.01280(12) 0.13265(4) 0.0390(2) Uani d . 1

loop_
_atom_site_aniso_label
_atom_site_aniso_U_11
_atom_site_aniso_U_22
_atom_site_aniso_U_33
_atom_site_aniso_U_12
_atom_site_aniso_U_13
_atom_site_aniso_U_23
C1 0.062(2) 0.073(2) 0.059(2) -0.0159(19) 0.0183(16) -0.0057(18)
C6 0.0311(12) 0.0384(13) 0.0274(11) 0.0015(10) 0.0053(9) 0.0013(10)
C7 0.0338(13) 0.0419(14) 0.0358(12) -0.0028(11) -0.0014(10) -0.0026(11)
C8 0.0402(14) 0.0352(13) 0.0385(13) 0.0017(11) 0.0040(11) -0.0026(11)
C9 0.0312(12) 0.0428(14) 0.0321(12) 0.0049(11) 0.0047(10) 0.0056(10)
C10 0.0348(13) 0.0487(16) 0.0352(13) 0.0005(12) -0.0017(10) -0.0038(11)
C11 0.0369(13) 0.0412(15) 0.0359(13) 0.0020(11) 0.0007(10) -0.0063(11)
Br12 0.0401(2) 0.0586(3) 0.0540(2) 0.01533(13) -0.00079(13) 0.00234(14)
N5 0.0357(12) 0.0502(13) 0.0287(10) 0.0085(10) -0.0003(8) -0.0006(10)
O3 0.0501(13) 0.0814(16) 0.0569(13) 0.0321(12) -0.0044(10) 0.0007(12)
O4 0.0473(11) 0.0620(13) 0.0441(11) 0.0060(10) -0.0006(9) -0.0187(10)
S2 0.0326(3) 0.0485(4) 0.0350(3) 0.0082(3) 0.0002(2) -0.0043(3)

loop_
_atom_type_symbol
_atom_type_description
_atom_type_scat_dispersion_real
_atom_type_scat_dispersion_imag
_atom_type_scat_source
C C 0.0181 0.0091 'International Tables Vol C Tables 4.2.6.8 and 6.1.1.4'
H H 0.0000 0.0000 'International Tables Vol C Tables 4.2.6.8 and 6.1.1.4'
Br Br -0.6763 1.2805 'International Tables Vol C Tables 4.2.6.8 and 6.1.1.4'
N N 0.0311 0.0180 'International Tables Vol C Tables 4.2.6.8 and 6.1.1.4'
O O 0.0492 0.0322 'International Tables Vol C Tables 4.2.6.8 and 6.1.1.4'
S S 0.3331 0.5567 'International Tables Vol C Tables 4.2.6.8 and 6.1.1.4'

loop_
_geom_angle_atom_site_label_1
_geom_angle_atom_site_label_2
_geom_angle_atom_site_label_3
_geom_angle
S2 C1 H1A 109.5
S2 C1 H1B 109.5
H1A C1 H1B 109.5
S2 C1 H1C 109.5
H1A C1 H1C 109.5
H1B C1 H1C 109.5
C7 C6 C11 120.1(2)
C7 C6 N5 118.8(2)
C11 C6 N5 120.9(2)
C8 C7 C6 120.2(2)
C8 C7 H7 119.9
C6 C7 H7 119.9
C9 C8 C7 119.0(2)
C9 C8 H8 120.5
C7 C8 H8 120.5
C10 C9 C8 121.6(2)
C10 C9 Br12 119.18(19)
C8 C9 Br12 119.2(2)
C9 C10 C11 119.4(2)
C9 C10 H10 120.3
C11 C10 H10 120.3
C10 C11 C6 119.6(2)
C10 C11 H11 120.2
C6 C11 H11 120.2
C6 N5 S2 121.86(16)
C6 N5 H5N 112(2)
S2 N5 H5N 111(2)
O4 S2 O3 118.86(15)
O4 S2 N5 108.81(12)
O3 S2 N5 104.97(12)
O4 S2 C1 108.44(16)
O3 S2 C1 108.57(19)
N5 S2 C1 106.54(16)

loop_
_geom_bond_atom_site_label_1
_geom_bond_atom_site_label_2
_geom_bond_distance
C1 S2 1.748(4)
C1 H1A 0.9600
C1 H1B 0.9600
C1 H1C 0.9600
C6 C7 1.384(4)
C6 C11 1.386(4)
C6 N5 1.435(3)
C7 C8 1.382(4)
C7 H7 0.9300
C8 C9 1.376(4)
C8 H8 0.9300
C9 C10 1.374(4)
C9 Br12 1.897(2)
C10 C11 1.384(4)
C10 H10 0.9300
C11 H11 0.9300
N5 S2 1.634(2)
N5 H5N 0.854(10)
O3 S2 1.429(2)
O4 S2 1.422(2)

loop_
_geom_hbond_atom_site_label_D
_geom_hbond_atom_site_label_H
_geom_hbond_atom_site_label_A
_geom_hbond_site_symmetry_A
_geom_hbond_distance_DH
_geom_hbond_distance_HA
_geom_hbond_distance_DA
_geom_hbond_angle_DHA
N5 H5N O3 2_755 0.854(10) 2.229(16) 3.027(3) 155(3)

loop_
_geom_torsion_atom_site_label_1
_geom_torsion_atom_site_label_2
_geom_torsion_atom_site_label_3
_geom_torsion_atom_site_label_4
_geom_torsion
C11 C6 C7 C8 1.6(4)
N5 C6 C7 C8 -173.7(2)
C6 C7 C8 C9 -1.7(4)
C7 C8 C9 C10 0.4(4)
C7 C8 C9 Br12 -179.9(2)
C8 C9 C10 C11 1.0(4)
Br12 C9 C10 C11 -178.7(2)
C9 C10 C11 C6 -1.1(4)
C7 C6 C11 C10 -0.2(4)
N5 C6 C11 C10 175.0(2)
C7 C6 N5 S2 -120.9(2)
C11 C6 N5 S2 63.8(3)
C6 N5 S2 O4 -51.5(3)
C6 N5 S2 O3 -179.7(2)
C6 N5 S2 C1 65.2(3)

loop_
_cod_related_entry_id
_cod_related_entry_database
_cod_related_entry_code
1 ChemSpider 616322
